data_4312185
loop_
_publ_author_name
'Koichiro Jitsukawa'
'Yoshiyuki Oka'
'Syuhei Yamaguchi'
'Hideki Masuda'

_publ_section_title
;
 Preparation, Structure Characterization, and Oxidation Activity of
 Ruthenium Complexes with Tripodal Ligands Bearing Noncovalent Interaction
 Sites
;
_journal_name_full 'Inorganic Chemistry'
_journal_page_first 8119
_journal_page_last 8129
_journal_paper_doi 10.1021/ic0494399
_journal_volume 43
_journal_year 2004
_chemical_formula_moiety 'C33 H45 Cl3 N7 O3 Ru '
_chemical_formula_sum 'C33 H45 Cl3 N7 O3 Ru'
_chemical_formula_weight 795.19
_space_group_IT_number 9
_symmetry_cell_setting monoclinic
_symmetry_Int_Tables_number 9
_symmetry_space_group_name_Hall 'C -2yc'
_symmetry_space_group_name_H-M 'C 1 c 1'
_cell_angle_alpha 90
_cell_angle_beta 94.39(1)
_cell_angle_gamma 90
_cell_formula_units_Z 4
_cell_length_a 9.203(7)
_cell_length_b 32.344(1)
_cell_length_c 13.077(7)
_cell_measurement_temperature 273.2
_cell_volume 3881(4)
_computing_data_reduction 'teXsan Ver. 1.11'
_computing_publication_material 'teXsan Ver. 1.11'
_computing_structure_refinement 'teXsan Ver. 1.10'
_computing_structure_solution SIR88
_diffrn_measured_fraction_theta_full 1.0025
_diffrn_measured_fraction_theta_max 1.0025
_diffrn_radiation_type 'Mo K\a'
_diffrn_radiation_wavelength 0.7107
_diffrn_reflns_av_R_equivalents 0.037
_diffrn_reflns_limit_h_max 11
_diffrn_reflns_limit_h_min -11
_diffrn_reflns_limit_k_max 40
_diffrn_reflns_limit_k_min 0
_diffrn_reflns_limit_l_max 0
_diffrn_reflns_limit_l_min -16
_diffrn_reflns_number 4194
_diffrn_reflns_theta_full 26.29
_diffrn_reflns_theta_max 26.29
_exptl_absorpt_coefficient_mu 0.651
_exptl_absorpt_correction_type none
_exptl_crystal_colour unknown
_exptl_crystal_density_diffrn 1.361
_exptl_crystal_density_method 'not measured'
_exptl_crystal_description unknown
_exptl_crystal_size_max 0.000
_exptl_crystal_size_mid 0.000
_exptl_crystal_size_min 0.000
_refine_diff_density_max 1.77
_refine_diff_density_min -2.94
_refine_ls_abs_structure_Flack 1.1(1)
_refine_ls_extinction_method none
_refine_ls_goodness_of_fit_ref 1.283
_refine_ls_hydrogen_treatment noref
_refine_ls_number_parameters 425
_refine_ls_number_reflns 3963
_refine_ls_R_factor_gt 0.0597
_refine_ls_shift/su_max 0.2583
_refine_ls_structure_factor_coef Fsqd
_refine_ls_weighting_details 'w = 1/[\s^2^(Fo^2^) + (0.05000(Max(Fo^2^,0) + 2Fc^2^)/3)^2^]'
_refine_ls_weighting_scheme calc
_refine_ls_wR_factor_ref 0.1451
_reflns_number_gt 2401
_reflns_number_total 3963
_reflns_threshold_expression F^2^>2.0\s(F^2^)
_cod_data_source_file ic0494399si20040430_064001.cif
_cod_data_source_block RU3TPCL
_cod_depositor_comments
;
The following automatic conversions were performed:
data name '_geom_hbond_site_distance_dh' replaced with
'_geom_hbond_distance_DH' as specified in the replacement file
'/home/antanas/src/cod-tools/trunk/data/replacement-values/replacement_tags.lst'.

data
name '_geom_hbond_site_distance_ha' replaced with
'_geom_hbond_distance_HA' as specified in the replacement file
'/home/antanas/src/cod-tools/trunk/data/replacement-values/replacement_tags.lst'.

data
name '_geom_hbond_site_distance_da' replaced with
'_geom_hbond_distance_DA' as specified in the replacement file
'/home/antanas/src/cod-tools/trunk/data/replacement-values/replacement_tags.lst'.

Automatic conversion script
Id: cif_correct_tags 5005 2017-03-03 11:38:54Z antanas 
;
_cod_original_cell_volume 3881(3)
_cod_original_formula_sum 'C33 H45 Cl3 N7 O3 Ru '
_cod_database_code 4312185

loop_
_symmetry_equiv_pos_as_xyz
x,y,z
x,-y,1/2+z
1/2+x,1/2+y,z
1/2+x,1/2-y,1/2+z

loop_
_atom_site_label
_atom_site_type_symbol
_atom_site_fract_x
_atom_site_fract_y
_atom_site_fract_z
_atom_site_U_iso_or_equiv
_atom_site_adp_type
_atom_site_occupancy
_atom_site_calc_flag
_atom_site_refinement_flags
_atom_site_disorder_assembly
_atom_site_disorder_group
Ru(1) Ru 0.542(2) 0.19776(2) 0.940(2) 0.0385(2) Uani 1.00 d . . .
Cl(1) Cl 0.511(2) 0.12717(8) 0.986(2) 0.0522(8) Uani 1.00 d . . .
Cl(2) Cl 0.286(2) 0.2002(1) 0.932(2) 0.061(1) Uani 1.00 d . . .
Cl(3) Cl 0.795(2) 0.19049(9) 0.968(2) 0.0474(8) Uani 1.00 d . . .
O(1A) O 0.828(3) 0.1057(4) 0.674(2) 0.125(5) Uani 1.00 d . . .
O(1B) O 0.672(3) 0.1693(3) 1.361(2) 0.113(4) Uani 1.00 d . . .
O(1C) O 0.789(3) 0.4731(3) 0.833(2) 0.123(5) Uani 1.00 d . . .
N(1) N 0.544(3) 0.2588(2) 0.891(2) 0.040(2) Uani 1.00 d . . .
N(2A) N 0.553(3) 0.1873(3) 0.783(2) 0.048(2) Uani 1.00 d . . .
N(2B) N 0.540(3) 0.2279(2) 1.084(2) 0.040(2) Uani 1.00 d . . .
N(2C) N 0.712(3) 0.3487(3) 0.890(2) 0.048(3) Uani 1.00 d . . .
N(3A) N 0.664(3) 0.1228(3) 0.780(2) 0.060(3) Uani 1.00 d . . .
N(3B) N 0.623(3) 0.1718(3) 1.190(2) 0.049(3) Uani 1.00 d . . .
N(3C) N 0.741(3) 0.4172(3) 0.924(2) 0.078(4) Uani 1.00 d . . .
C(1A) C 0.455(3) 0.2575(3) 0.790(2) 0.047(3) Uani 1.00 d . . .
C(1B) C 0.470(3) 0.2836(3) 0.967(2) 0.051(3) Uani 1.00 d . . .
C(1C) C 0.692(3) 0.2748(3) 0.876(2) 0.044(3) Uani 1.00 d . . .
C(2A) C 0.501(3) 0.2226(4) 0.728(2) 0.046(3) Uani 1.00 d . . .
C(2B) C 0.499(3) 0.2678(3) 1.073(2) 0.043(3) Uani 1.00 d . . .
C(2C) C 0.705(3) 0.3167(3) 0.829(2) 0.042(2) Uani 1.00 d . . .
C(3A) C 0.498(3) 0.2260(4) 0.621(2) 0.064(4) Uani 1.00 d . . .
C(3B) C 0.480(3) 0.2923(3) 1.153(2) 0.051(3) Uani 1.00 d . . .
C(3C) C 0.716(3) 0.3217(4) 0.723(2) 0.053(3) Uani 1.00 d . . .
C(4A) C 0.535(3) 0.1901(5) 0.568(2) 0.097(6) Uani 1.00 d . . .
C(4B) C 0.505(3) 0.2766(4) 1.252(2) 0.057(3) Uani 1.00 d . . .
C(4C) C 0.733(3) 0.3599(4) 0.685(2) 0.058(4) Uani 1.00 d . . .
C(5A) C 0.588(3) 0.1576(5) 0.619(2) 0.077(4) Uani 1.00 d . . .
C(5B) C 0.548(3) 0.2383(4) 1.265(2) 0.051(3) Uani 1.00 d . . .
C(5C) C 0.740(3) 0.3945(4) 0.747(2) 0.058(3) Uani 1.00 d . . .
C(6A) C 0.600(3) 0.1568(3) 0.726(2) 0.056(3) Uani 1.00 d . . .
C(6B) C 0.569(3) 0.2121(3) 1.183(2) 0.042(3) Uani 1.00 d . . .
C(6C) C 0.728(3) 0.3862(3) 0.851(2) 0.054(3) Uani 1.00 d . . .
C(7A) C 0.769(3) 0.0993(4) 0.750(2) 0.078(5) Uani 1.00 d . . .
C(7B) C 0.671(3) 0.1521(3) 1.277(2) 0.051(3) Uani 1.00 d . . .
C(7C) C 0.774(3) 0.4589(4) 0.915(2) 0.082(4) Uani 1.00 d . . .
C(8A) C 0.822(3) 0.0642(4) 0.821(2) 0.099(6) Uani 1.00 d . . .
C(8B) C 0.732(3) 0.1096(3) 1.268(2) 0.055(3) Uani 1.00 d . . .
C(8C) C 0.785(3) 0.4833(5) 1.017(2) 0.112(5) Uani 1.00 d . . .
C(9A) C 0.916(3) 0.0840(5) 0.907(2) 0.137(8) Uani 1.00 d . . .
C(9B) C 0.810(3) 0.0972(5) 1.371(2) 0.103(6) Uani 1.00 d . . .
C(9C) C 0.902(5) 0.4646(7) 1.079(3) 0.21(1) Uani 1.00 d . . .
C(10A) C 0.687(4) 0.0421(6) 0.862(3) 0.19(1) Uani 1.00 d . . .
C(10B) C 0.612(3) 0.0789(4) 1.243(2) 0.086(5) Uani 1.00 d . . .
C(10C) C 0.818(4) 0.5290(5) 0.981(3) 0.161(10) Uani 1.00 d . . .
C(11A) C 0.911(3) 0.0316(5) 0.769(2) 0.134(8) Uani 1.00 d . . .
C(11B) C 0.847(3) 0.1090(5) 1.186(2) 0.096(6) Uani 1.00 d . . .
C(11C) C 0.648(3) 0.4860(5) 1.062(2) 0.121(7) Uani 1.00 d . . .
H(1) H 0.6147 0.1152 0.8436 0.0717 Uiso 1.00 calc . . .
H(2) H 0.3437 0.2552 0.7979 0.0655 Uiso 1.00 calc . . .
H(3) H 0.4575 0.2833 0.7504 0.0655 Uiso 1.00 calc . . .
H(4) H 0.4689 0.2524 0.5855 0.0747 Uiso 1.00 calc . . .
H(5) H 0.5030 0.1893 0.4917 0.1295 Uiso 1.00 calc . . .
H(6) H 0.6154 0.1342 0.5793 0.0909 Uiso 1.00 calc . . .
H(7) H 0.9411 0.0614 0.9545 0.1538 Uiso 1.00 calc . . .
H(8) H 0.9845 0.0975 0.8847 0.1538 Uiso 1.00 calc . . .
H(9) H 0.8466 0.1012 0.9452 0.1538 Uiso 1.00 calc . . .
H(10) H 0.6213 0.0617 0.8968 0.1725 Uiso 1.00 calc . . .
H(11) H 0.6120 0.0322 0.8030 0.1725 Uiso 1.00 calc . . .
H(12) H 0.7028 0.0197 0.9031 0.1725 Uiso 1.00 calc . . .
H(13) H 0.9375 0.0121 0.8100 0.1697 Uiso 1.00 calc . . .
H(14) H 0.8473 0.0216 0.7076 0.1697 Uiso 1.00 calc . . .
H(15) H 0.9856 0.0473 0.7396 0.1697 Uiso 1.00 calc . . .
H(16) H 0.6191 0.1567 1.1254 0.0626 Uiso 1.00 calc . . .
H(17) H 0.4878 0.3117 0.9616 0.0634 Uiso 1.00 calc . . .
H(18) H 0.3554 0.2820 0.9486 0.0634 Uiso 1.00 calc . . .
H(19) H 0.4371 0.3204 1.1404 0.0636 Uiso 1.00 calc . . .
H(20) H 0.4776 0.2934 1.3079 0.0698 Uiso 1.00 calc . . .
H(21) H 0.5642 0.2287 1.3322 0.0682 Uiso 1.00 calc . . .
H(22) H 0.7372 0.0976 1.4229 0.1204 Uiso 1.00 calc . . .
H(23) H 0.8436 0.0703 1.3658 0.1204 Uiso 1.00 calc . . .
H(24) H 0.8800 0.1165 1.3876 0.1204 Uiso 1.00 calc . . .
H(25) H 0.5324 0.0783 1.2928 0.1022 Uiso 1.00 calc . . .
H(26) H 0.5478 0.0856 1.1768 0.1022 Uiso 1.00 calc . . .
H(27) H 0.6380 0.0511 1.2348 0.1022 Uiso 1.00 calc . . .
H(28) H 0.8715 0.0804 1.1748 0.1108 Uiso 1.00 calc . . .
H(29) H 0.7848 0.1151 1.1155 0.1108 Uiso 1.00 calc . . .
H(30) H 0.9121 0.1264 1.1953 0.1108 Uiso 1.00 calc . . .
H(31) H 0.7217 0.4081 0.9922 0.0924 Uiso 1.00 calc . . .
H(32) H 0.7373 0.2749 0.9397 0.0569 Uiso 1.00 calc . . .
H(33) H 0.7307 0.2549 0.8317 0.0569 Uiso 1.00 calc . . .
H(34) H 0.6970 0.2975 0.6761 0.0687 Uiso 1.00 calc . . .
H(35) H 0.7298 0.3649 0.6098 0.0746 Uiso 1.00 calc . . .
H(36) H 0.7395 0.4218 0.7208 0.0692 Uiso 1.00 calc . . .
H(37) H 0.8756 0.4325 1.0850 0.2337 Uiso 1.00 calc . . .
H(38) H 0.9878 0.4628 1.0436 0.2337 Uiso 1.00 calc . . .
H(39) H 0.9159 0.4730 1.1441 0.2337 Uiso 1.00 calc . . .
H(40) H 0.8955 0.5299 0.9410 0.1685 Uiso 1.00 calc . . .
H(41) H 0.7292 0.5383 0.9283 0.1685 Uiso 1.00 calc . . .
H(42) H 0.8167 0.5483 1.0314 0.1685 Uiso 1.00 calc . . .
H(43) H 0.6334 0.5046 1.1134 0.1402 Uiso 1.00 calc . . .
H(44) H 0.5588 0.4929 1.0069 0.1402 Uiso 1.00 calc . . .
H(45) H 0.6079 0.4585 1.0845 0.1402 Uiso 1.00 calc . . .

loop_
_atom_site_aniso_label
_atom_site_aniso_U_11
_atom_site_aniso_U_22
_atom_site_aniso_U_33
_atom_site_aniso_U_12
_atom_site_aniso_U_13
_atom_site_aniso_U_23
Ru(1) 0.0441(4) 0.0403(4) 0.0319(4) 0.0015(6) 0.0073(3) 0.0010(6)
Cl(1) 0.072(2) 0.040(1) 0.046(2) -0.008(1) 0.014(1) -0.002(1)
Cl(2) 0.045(1) 0.082(2) 0.056(2) -0.007(2) 0.000(2) 0.013(2)
Cl(3) 0.047(1) 0.045(2) 0.051(2) 0.004(1) 0.008(1) 0.002(1)
O(1A) 0.14(1) 0.133(10) 0.110(9) 0.047(8) 0.087(8) 0.041(8)
O(1B) 0.21(1) 0.100(7) 0.032(5) 0.058(8) 0.005(7) 0.002(4)
O(1C) 0.20(1) 0.058(6) 0.120(9) -0.036(7) 0.065(9) 0.012(6)
N(1) 0.040(4) 0.041(3) 0.040(4) 0.005(4) 0.000(4) 0.002(3)
N(2A) 0.048(6) 0.060(5) 0.034(2) -0.001(4) 0.002(4) -0.001(3)
N(2B) 0.044(5) 0.037(4) 0.039(3) -0.001(4) 0.008(4) -0.002(3)
N(2C) 0.054(6) 0.046(4) 0.046(6) -0.005(4) 0.009(5) 0.003(3)
N(3A) 0.068(7) 0.052(5) 0.062(7) -0.002(4) 0.022(5) -0.006(4)
N(3B) 0.070(7) 0.044(4) 0.032(5) 0.011(4) 0.003(5) 0.003(4)
N(3C) 0.105(9) 0.051(5) 0.081(8) -0.025(6) 0.033(7) -0.011(5)
C(1A) 0.048(7) 0.055(6) 0.037(5) 0.010(5) -0.002(4) 0.016(4)
C(1B) 0.064(8) 0.039(6) 0.050(5) 0.011(6) 0.012(6) -0.003(4)
C(1C) 0.044(5) 0.043(5) 0.045(7) 0.003(5) 0.000(6) 0.011(5)
C(2A) 0.037(7) 0.062(6) 0.036(5) -0.005(5) -0.012(5) -0.004(4)
C(2B) 0.046(7) 0.033(4) 0.050(5) -0.003(4) 0.014(6) -0.002(4)
C(2C) 0.033(6) 0.039(4) 0.055(5) 0.008(4) 0.010(5) 0.004(3)
C(3A) 0.08(1) 0.068(7) 0.039(5) -0.012(7) -0.010(7) 0.025(5)
C(3B) 0.065(8) 0.033(6) 0.057(5) 0.003(5) 0.014(6) -0.004(4)
C(3C) 0.047(7) 0.059(5) 0.054(5) -0.010(6) 0.016(6) -0.005(5)
C(4A) 0.16(2) 0.11(1) 0.025(6) 0.02(1) 0.009(8) -0.011(5)
C(4B) 0.064(8) 0.062(6) 0.047(5) 0.013(6) 0.016(6) -0.019(5)
C(4C) 0.054(8) 0.057(5) 0.066(8) 0.007(6) 0.018(6) 0.006(4)
C(5A) 0.10(1) 0.094(9) 0.038(5) -0.009(8) 0.005(7) -0.018(6)
C(5B) 0.059(9) 0.060(6) 0.035(6) 0.000(6) 0.013(6) -0.002(5)
C(5C) 0.061(8) 0.044(6) 0.070(6) 0.008(6) 0.015(7) 0.018(5)
C(6A) 0.071(9) 0.058(6) 0.038(5) -0.015(5) 0.002(6) -0.009(4)
C(6B) 0.042(7) 0.045(5) 0.040(4) 0.003(4) 0.019(5) 0.008(4)
C(6C) 0.052(7) 0.042(4) 0.069(6) -0.005(5) 0.013(6) 0.006(4)
C(7A) 0.08(1) 0.069(8) 0.088(9) 0.020(6) 0.030(7) -0.010(6)
C(7B) 0.060(8) 0.056(5) 0.035(4) 0.002(5) 0.001(5) 0.007(4)
C(7C) 0.09(1) 0.051(6) 0.112(8) -0.024(7) 0.036(10) -0.007(6)
C(8A) 0.13(1) 0.059(9) 0.11(1) 0.028(6) 0.050(8) 0.006(6)
C(8B) 0.052(7) 0.051(5) 0.060(6) 0.000(4) -0.008(4) 0.015(5)
C(8C) 0.13(1) 0.070(8) 0.14(1) -0.051(9) 0.065(9) -0.064(8)
C(9A) 0.15(2) 0.10(1) 0.16(2) 0.06(1) -0.03(1) -0.03(1)
C(9B) 0.15(2) 0.10(1) 0.055(9) 0.02(1) -0.034(9) 0.027(8)
C(9C) 0.26(3) 0.18(2) 0.18(2) 0.00(2) -0.12(2) -0.04(2)
C(10A) 0.16(2) 0.10(1) 0.34(3) 0.02(1) 0.18(2) 0.09(2)
C(10B) 0.060(9) 0.059(8) 0.14(1) -0.011(6) -0.013(9) -0.008(8)
C(10C) 0.23(3) 0.064(9) 0.19(2) -0.02(1) 0.07(2) -0.04(1)
C(11A) 0.17(2) 0.10(1) 0.15(2) 0.06(1) 0.11(1) -0.02(1)
C(11B) 0.09(1) 0.10(1) 0.12(1) 0.027(8) 0.068(9) 0.008(9)
C(11C) 0.15(2) 0.10(1) 0.13(1) 0.00(1) 0.08(1) -0.03(1)

loop_
_atom_type_symbol
_atom_type_description
_atom_type_scat_dispersion_real
_atom_type_scat_dispersion_imag
_atom_type_scat_source
C C 0.003 0.002
;International Tables for Crystallography
(1992, Vol. C, Tables 4.2.6.8 and 6.1.1.1)
;
H H 0.000 0.000
;International Tables for Crystallography
(1992, Vol. C, Table 6.1.1.2)
;
Cl Cl 0.148 0.159
;International Tables for Crystallography
(1992, Vol. C, Tables 4.2.6.8 and 6.1.1.1)
;
N N 0.006 0.003
;International Tables for Crystallography
(1992, Vol. C, Tables 4.2.6.8 and 6.1.1.1)
;
O O 0.011 0.006
;International Tables for Crystallography
(1992, Vol. C, Tables 4.2.6.8 and 6.1.1.1)
;
Ru Ru -1.259 0.836
;International Tables for Crystallography
(1992, Vol. C, Tables 4.2.6.8 and 6.1.1.1)
;

loop_
_geom_angle_atom_site_label_1
_geom_angle_atom_site_label_2
_geom_angle_atom_site_label_3
_geom_angle
_geom_angle_site_symmetry_1
_geom_angle_site_symmetry_2
_geom_angle_site_symmetry_3
_geom_angle_publ_flag
Cl(1) Ru(1) Cl(2) 84.7(1) . . . yes
Cl(1) Ru(1) Cl(3) 89.9(1) . . . yes
Cl(1) Ru(1) N(1) 173.4(3) . . . yes
Cl(1) Ru(1) N(2A) 96.3(3) . . . yes
Cl(1) Ru(1) N(2B) 101.9(3) . . . yes
Cl(2) Ru(1) Cl(3) 172.5(2) . . . yes
Cl(2) Ru(1) N(1) 89.4(3) . . . yes
Cl(2) Ru(1) N(2A) 95.0(3) . . . yes
Cl(2) Ru(1) N(2B) 87.1(3) . . . yes
Cl(3) Ru(1) N(1) 96.2(3) . . . yes
Cl(3) Ru(1) N(2A) 90.8(3) . . . yes
Cl(3) Ru(1) N(2B) 89.0(3) . . . yes
N(1) Ru(1) N(2A) 81.1(4) . . . yes
N(1) Ru(1) N(2B) 80.8(4) . . . yes
N(2A) Ru(1) N(2B) 161.8(3) . . . yes
Ru(1) N(1) C(1A) 103.1(7) . . . yes
Ru(1) N(1) C(1B) 106.5(7) . . . yes
Ru(1) N(1) C(1C) 113.8(7) . . . yes
C(1A) N(1) C(1B) 111.0(9) . . . yes
C(1A) N(1) C(1C) 110.4(9) . . . yes
C(1B) N(1) C(1C) 111.6(10) . . . yes
Ru(1) N(2A) C(2A) 108.9(8) . . . yes
Ru(1) N(2A) C(6A) 135.2(9) . . . yes
C(2A) N(2A) C(6A) 115(1) . . . yes
Ru(1) N(2B) C(2B) 111.6(8) . . . yes
Ru(1) N(2B) C(6B) 129.9(8) . . . yes
C(2B) N(2B) C(6B) 118.6(10) . . . yes
C(2C) N(2C) C(6C) 118(1) . . . yes
C(6A) N(3A) C(7A) 126(1) . . . yes
C(6B) N(3B) C(7B) 126(1) . . . yes
C(6C) N(3C) C(7C) 130(1) . . . yes
N(1) C(1A) C(2A) 110.0(10) . . . yes
N(1) C(1B) C(2B) 112(1) . . . yes
N(1) C(1C) C(2C) 118.1(10) . . . yes
N(2A) C(2A) C(1A) 116(1) . . . yes
N(2A) C(2A) C(3A) 123(1) . . . yes
C(1A) C(2A) C(3A) 120(1) . . . yes
N(2B) C(2B) C(1B) 117(1) . . . yes
N(2B) C(2B) C(3B) 122(1) . . . yes
C(1B) C(2B) C(3B) 120(1) . . . yes
N(2C) C(2C) C(1C) 117(1) . . . yes
N(2C) C(2C) C(3C) 120(1) . . . yes
C(1C) C(2C) C(3C) 121(1) . . . yes
C(2A) C(3A) C(4A) 116(1) . . . yes
C(2B) C(3B) C(4B) 119(1) . . . yes
C(2C) C(3C) C(4C) 119(1) . . . yes
C(3A) C(4A) C(5A) 120(1) . . . yes
C(3B) C(4B) C(5B) 118(1) . . . yes
C(3C) C(4C) C(5C) 121(1) . . . yes
C(4A) C(5A) C(6A) 121(1) . . . yes
C(4B) C(5B) C(6B) 122(1) . . . yes
C(4C) C(5C) C(6C) 114(1) . . . yes
N(2A) C(6A) N(3A) 116(1) . . . yes
N(2A) C(6A) C(5A) 122(1) . . . yes
N(3A) C(6A) C(5A) 121(1) . . . yes
N(2B) C(6B) N(3B) 116(1) . . . yes
N(2B) C(6B) C(5B) 117(1) . . . yes
N(3B) C(6B) C(5B) 126(1) . . . yes
N(2C) C(6C) N(3C) 113(1) . . . yes
N(2C) C(6C) C(5C) 124(1) . . . yes
N(3C) C(6C) C(5C) 121(1) . . . yes
O(1A) C(7A) N(3A) 123(1) . . . yes
O(1A) C(7A) C(8A) 119(1) . . . yes
N(3A) C(7A) C(8A) 117(1) . . . yes
O(1B) C(7B) N(3B) 121(1) . . . yes
O(1B) C(7B) C(8B) 120(1) . . . yes
N(3B) C(7B) C(8B) 117(1) . . . yes
O(1C) C(7C) N(3C) 119(1) . . . yes
O(1C) C(7C) C(8C) 125(1) . . . yes
N(3C) C(7C) C(8C) 115(1) . . . yes
C(7A) C(8A) C(9A) 106(1) . . . yes
C(7A) C(8A) C(10A) 108(1) . . . yes
C(7A) C(8A) C(11A) 113(1) . . . yes
C(9A) C(8A) C(10A) 111(2) . . . yes
C(9A) C(8A) C(11A) 109(1) . . . yes
C(10A) C(8A) C(11A) 107(1) . . . yes
C(7B) C(8B) C(9B) 109(1) . . . yes
C(7B) C(8B) C(10B) 110(1) . . . yes
C(7B) C(8B) C(11B) 110(1) . . . yes
C(9B) C(8B) C(10B) 107(1) . . . yes
C(9B) C(8B) C(11B) 108(1) . . . yes
C(10B) C(8B) C(11B) 111(1) . . . yes
C(7C) C(8C) C(9C) 105(1) . . . yes
C(7C) C(8C) C(10C) 102(1) . . . yes
C(7C) C(8C) C(11C) 112(1) . . . yes
C(9C) C(8C) C(10C) 114(2) . . . yes
C(9C) C(8C) C(11C) 116(2) . . . yes
C(10C) C(8C) C(11C) 104(1) . . . yes

loop_
_geom_bond_atom_site_label_1
_geom_bond_atom_site_label_2
_geom_bond_distance
_geom_bond_site_symmetry_1
_geom_bond_site_symmetry_2
_geom_bond_publ_flag
Ru(1) Cl(1) 2.384(3) . . yes
Ru(1) Cl(2) 2.343(5) . . yes
Ru(1) Cl(3) 2.347(4) . . yes
Ru(1) N(1) 2.079(9) . . yes
Ru(1) N(2A) 2.10(1) . . yes
Ru(1) N(2B) 2.119(10) . . yes
O(1A) C(7A) 1.19(2) . . yes
O(1B) C(7B) 1.23(1) . . yes
O(1C) C(7C) 1.18(2) . . yes
N(1) C(1A) 1.50(1) . . yes
N(1) C(1B) 1.49(1) . . yes
N(1) C(1C) 1.48(1) . . yes
N(2A) C(2A) 1.41(2) . . yes
N(2A) C(6A) 1.32(2) . . yes
N(2B) C(2B) 1.35(1) . . yes
N(2B) C(6B) 1.40(1) . . yes
N(2C) C(2C) 1.31(1) . . yes
N(2C) C(6C) 1.33(1) . . yes
N(3A) C(6A) 1.41(2) . . yes
N(3A) C(7A) 1.31(2) . . yes
N(3B) C(6B) 1.40(2) . . yes
N(3B) C(7B) 1.35(1) . . yes
N(3C) C(6C) 1.38(2) . . yes
N(3C) C(7C) 1.39(2) . . yes
C(1A) C(2A) 1.47(2) . . yes
C(1B) C(2B) 1.48(2) . . yes
C(1C) C(2C) 1.50(1) . . yes
C(2A) C(3A) 1.40(2) . . yes
C(2B) C(3B) 1.33(2) . . yes
C(2C) C(3C) 1.40(2) . . yes
C(3A) C(4A) 1.41(2) . . yes
C(3B) C(4B) 1.40(2) . . yes
C(3C) C(4C) 1.35(2) . . yes
C(4A) C(5A) 1.32(2) . . yes
C(4B) C(5B) 1.31(2) . . yes
C(4C) C(5C) 1.39(2) . . yes
C(5A) C(6A) 1.40(2) . . yes
C(5B) C(6B) 1.39(2) . . yes
C(5C) C(6C) 1.39(2) . . yes
C(7A) C(8A) 1.52(2) . . yes
C(7B) C(8B) 1.50(2) . . yes
C(7C) C(8C) 1.54(2) . . yes
C(8A) C(9A) 1.51(3) . . yes
C(8A) C(10A) 1.56(3) . . yes
C(8A) C(11A) 1.53(2) . . yes
C(8B) C(9B) 1.53(2) . . yes
C(8B) C(10B) 1.50(2) . . yes
C(8B) C(11B) 1.56(2) . . yes
C(8C) C(9C) 1.43(3) . . yes
C(8C) C(10C) 1.59(3) . . yes
C(8C) C(11C) 1.44(3) . . yes

loop_
_geom_contact_atom_site_label_1
_geom_contact_atom_site_label_2
_geom_contact_distance
_geom_contact_site_symmetry_1
_geom_contact_site_symmetry_2
_geom_contact_publ_flag
Cl(2) C(4B) 3.44(1) . 4_454 ?
Cl(2) C(5B) 3.58(2) . 4_454 ?
O(1B) C(4A) 3.15(2) . 1_556 ?
O(1B) C(1B) 3.35(2) . 4_555 ?
O(1B) C(5A) 3.54(2) . 1_556 ?
C(3C) C(6B) 3.51(2) . 4_554 ?
C(5C) C(10B) 3.54(2) . 4_554 ?

loop_
_geom_hbond_atom_site_label_D
_geom_hbond_atom_site_label_H
_geom_hbond_atom_site_label_A
_geom_hbond_site_symmetry_D
_geom_hbond_site_symmetry_H
_geom_hbond_site_symmetry_A
_geom_hbond_distance_DH
_geom_hbond_distance_HA
_geom_hbond_distance_DA
_geom_hbond_angle_DHA
_geom_hbond_publ_flag
N(3A) H(1) Cl(1) . . . 1.004 2.192 3.13(3) 155.693 no
N(3B) H(16) Cl(1) . . . 0.974 2.220 3.13(2) 155.435 no
N(3B) H(16) Cl(3) . . . 0.974 2.923 3.46(3) 116.035 no

loop_
_geom_torsion_atom_site_label_1
_geom_torsion_atom_site_label_2
_geom_torsion_atom_site_label_3
_geom_torsion_atom_site_label_4
_geom_torsion
_geom_torsion_site_symmetry_1
_geom_torsion_site_symmetry_2
_geom_torsion_site_symmetry_3
_geom_torsion_site_symmetry_4
_geom_torsion_publ_flag
Ru(1) N(1) C(1A) C(2A) -46(1) . . . . yes
Ru(1) N(1) C(1B) C(2B) 35(1) . . . . yes
Ru(1) N(1) C(1C) C(2C) 172.5(8) . . . . yes
Ru(1) N(2A) C(2A) C(1A) 1(1) . . . . yes
Ru(1) N(2A) C(2A) C(3A) 178(1) . . . . yes
Ru(1) N(2A) C(6A) N(3A) -3(1) . . . . yes
Ru(1) N(2A) C(6A) C(5A) 177(1) . . . . yes
Ru(1) N(2B) C(2B) C(1B) -2(1) . . . . yes
Ru(1) N(2B) C(2B) C(3B) 175(1) . . . . yes
Ru(1) N(2B) C(6B) N(3B) 7(1) . . . . yes
Ru(1) N(2B) C(6B) C(5B) -174.9(10) . . . . yes
Cl(1) Ru(1) N(1) C(1A) -30(3) . . . . yes
Cl(1) Ru(1) N(1) C(1B) 86(2) . . . . yes
Cl(1) Ru(1) N(1) C(1C) -149(2) . . . . yes
Cl(1) Ru(1) N(2A) C(2A) 151.4(7) . . . . yes
Cl(1) Ru(1) N(2A) C(6A) -30(1) . . . . yes
Cl(1) Ru(1) N(2B) C(2B) -156.0(7) . . . . yes
Cl(1) Ru(1) N(2B) C(6B) 21(1) . . . . yes
Cl(2) Ru(1) N(1) C(1A) -57.8(7) . . . . yes
Cl(2) Ru(1) N(1) C(1B) 59.1(8) . . . . yes
Cl(2) Ru(1) N(1) C(1C) -177.4(7) . . . . yes
Cl(2) Ru(1) N(2A) C(2A) 66.2(8) . . . . yes
Cl(2) Ru(1) N(2A) C(6A) -115(1) . . . . yes
Cl(2) Ru(1) N(2B) C(2B) -72.0(8) . . . . yes
Cl(2) Ru(1) N(2B) C(6B) 105(1) . . . . yes
Cl(3) Ru(1) N(1) C(1A) 127.1(6) . . . . yes
Cl(3) Ru(1) N(1) C(1B) -116.0(7) . . . . yes
Cl(3) Ru(1) N(1) C(1C) 7.5(8) . . . . yes
Cl(3) Ru(1) N(2A) C(2A) -118.7(8) . . . . yes
Cl(3) Ru(1) N(2A) C(6A) 59(1) . . . . yes
Cl(3) Ru(1) N(2B) C(2B) 114.3(8) . . . . yes
Cl(3) Ru(1) N(2B) C(6B) -67(1) . . . . yes
O(1A) C(7A) N(3A) C(6A) 4(2) . . . . yes
O(1A) C(7A) C(8A) C(9A) 99(2) . . . . yes
O(1A) C(7A) C(8A) C(10A) -140(2) . . . . yes
O(1A) C(7A) C(8A) C(11A) -20(2) . . . . yes
O(1B) C(7B) N(3B) C(6B) 0(2) . . . . yes
O(1B) C(7B) C(8B) C(9B) -8(1) . . . . yes
O(1B) C(7B) C(8B) C(10B) 109(1) . . . . yes
O(1B) C(7B) C(8B) C(11B) -126(1) . . . . yes
O(1C) C(7C) N(3C) C(6C) 3(2) . . . . yes
O(1C) C(7C) C(8C) C(9C) -119(2) . . . . yes
O(1C) C(7C) C(8C) C(10C) 0(2) . . . . yes
O(1C) C(7C) C(8C) C(11C) 112(2) . . . . yes
N(1) Ru(1) N(2A) C(2A) -22.4(8) . . . . yes
N(1) Ru(1) N(2A) C(6A) 155(1) . . . . yes
N(1) Ru(1) N(2B) C(2B) 17.8(8) . . . . yes
N(1) Ru(1) N(2B) C(6B) -164(1) . . . . yes
N(1) C(1A) C(2A) N(2A) 31(1) . . . . yes
N(1) C(1A) C(2A) C(3A) -145(1) . . . . yes
N(1) C(1B) C(2B) N(2B) -22(1) . . . . yes
N(1) C(1B) C(2B) C(3B) 159(1) . . . . yes
N(1) C(1C) C(2C) N(2C) 89(1) . . . . yes
N(1) C(1C) C(2C) C(3C) -93(1) . . . . yes
N(2A) Ru(1) N(1) C(1A) 37.3(7) . . . . yes
N(2A) Ru(1) N(1) C(1B) 154.2(8) . . . . yes
N(2A) Ru(1) N(1) C(1C) -82.3(8) . . . . yes
N(2A) Ru(1) N(2B) C(2B) 25(1) . . . . yes
N(2A) Ru(1) N(2B) C(6B) -157(1) . . . . yes
N(2A) C(2A) C(3A) C(4A) 7(2) . . . . yes
N(2A) C(6A) N(3A) C(7A) -148(1) . . . . yes
N(2A) C(6A) C(5A) C(4A) 2(2) . . . . yes
N(2B) Ru(1) N(1) C(1A) -145.0(7) . . . . yes
N(2B) Ru(1) N(1) C(1B) -28.1(8) . . . . yes
N(2B) Ru(1) N(1) C(1C) 95.4(8) . . . . yes
N(2B) Ru(1) N(2A) C(2A) -29(1) . . . . yes
N(2B) Ru(1) N(2A) C(6A) 148(1) . . . . yes
N(2B) C(2B) C(3B) C(4B) 1(1) . . . . yes
N(2B) C(6B) N(3B) C(7B) 173(1) . . . . yes
N(2B) C(6B) C(5B) C(4B) -1(2) . . . . yes
N(2C) C(2C) C(3C) C(4C) 0(1) . . . . yes
N(2C) C(6C) N(3C) C(7C) 172(1) . . . . yes
N(2C) C(6C) C(5C) C(4C) 0(2) . . . . yes
N(3A) C(6A) N(2A) C(2A) 174(1) . . . . yes
N(3A) C(6A) C(5A) C(4A) -176(1) . . . . yes
N(3A) C(7A) C(8A) C(9A) -76(2) . . . . yes
N(3A) C(7A) C(8A) C(10A) 43(2) . . . . yes
N(3A) C(7A) C(8A) C(11A) 163(1) . . . . yes
N(3B) C(6B) N(2B) C(2B) -174(1) . . . . yes
N(3B) C(6B) C(5B) C(4B) 175(1) . . . . yes
N(3B) C(7B) C(8B) C(9B) 167(1) . . . . yes
N(3B) C(7B) C(8B) C(10B) -74(1) . . . . yes
N(3B) C(7B) C(8B) C(11B) 49(1) . . . . yes
N(3C) C(6C) N(2C) C(2C) -177(1) . . . . yes
N(3C) C(6C) C(5C) C(4C) 176(1) . . . . yes
N(3C) C(7C) C(8C) C(9C) 61(2) . . . . yes
N(3C) C(7C) C(8C) C(10C) -178(1) . . . . yes
N(3C) C(7C) C(8C) C(11C) -66(2) . . . . yes
C(1A) N(1) C(1B) C(2B) 146.7(10) . . . . yes
C(1A) N(1) C(1C) C(2C) 57(1) . . . . yes
C(1A) C(2A) N(2A) C(6A) -177(1) . . . . yes
C(1A) C(2A) C(3A) C(4A) -175(1) . . . . yes
C(1B) N(1) C(1A) C(2A) -160.6(10) . . . . yes
C(1B) N(1) C(1C) C(2C) -66(1) . . . . yes
C(1B) C(2B) N(2B) C(6B) 179(1) . . . . yes
C(1B) C(2B) C(3B) C(4B) 178(1) . . . . yes
C(1C) N(1) C(1A) C(2A) 75(1) . . . . yes
C(1C) N(1) C(1B) C(2B) -89(1) . . . . yes
C(1C) C(2C) N(2C) C(6C) 177(1) . . . . yes
C(1C) C(2C) C(3C) C(4C) -177(1) . . . . yes
C(2A) N(2A) C(6A) C(5A) -4(1) . . . . yes
C(2A) C(3A) C(4A) C(5A) -9(2) . . . . yes
C(2B) N(2B) C(6B) C(5B) 2(1) . . . . yes
C(2B) C(3B) C(4B) C(5B) 0(2) . . . . yes
C(2C) N(2C) C(6C) C(5C) 0(1) . . . . yes
C(2C) C(3C) C(4C) C(5C) 0(2) . . . . yes
C(3A) C(2A) N(2A) C(6A) 0(1) . . . . yes
C(3A) C(4A) C(5A) C(6A) 4(3) . . . . yes
C(3B) C(2B) N(2B) C(6B) -2(1) . . . . yes
C(3B) C(4B) C(5B) C(6B) 0(2) . . . . yes
C(3C) C(2C) N(2C) C(6C) 0(1) . . . . yes
C(3C) C(4C) C(5C) C(6C) 0(2) . . . . yes
C(5A) C(6A) N(3A) C(7A) 31(2) . . . . yes
C(5B) C(6B) N(3B) C(7B) -3(2) . . . . yes
C(5C) C(6C) N(3C) C(7C) -4(2) . . . . yes
C(6A) N(3A) C(7A) C(8A) -179(1) . . . . yes
C(6B) N(3B) C(7B) C(8B) -176(1) . . . . yes
C(6C) N(3C) C(7C) C(8C) -176(1) . . . . yes
C(6C) N(3C) C(7C) C(8C) -176(1) . . . . yes
